data_1503846
loop_
_publ_author_name
'Yip, Kai-Tai'
'Zhu, Nian-Yong'
'Yang, Dan'

_publ_section_title
;
 Palladium-catalyzed highly diastereoselective oxidative cascade
 cyclization reactions.
;
_journal_issue 9
_journal_name_full 'Organic letters'
_journal_page_first 1911
_journal_page_last 1914
_journal_paper_doi 10.1021/ol900355h
_journal_volume 11
_journal_year 2009
_chemical_formula_moiety 'C23 H23 N O'
_chemical_formula_sum 'C23 H23 N O'
_chemical_formula_weight 329.42
_chemical_name_systematic
;
 ?
;
_space_group_IT_number 61
_symmetry_cell_setting orthorhombic
_symmetry_space_group_name_Hall '-P 2ac 2ab'
_symmetry_space_group_name_H-M 'P b c a'
_atom_sites_solution_hydrogens geom
_atom_sites_solution_primary direct
_atom_sites_solution_secondary difmap
_audit_creation_method SHELXL-97
_cell_angle_alpha 90.00
_cell_angle_beta 90.00
_cell_angle_gamma 90.00
_cell_formula_units_Z 8
_cell_length_a 10.455(2)
_cell_length_b 11.538(2)
_cell_length_c 29.956(6)
_cell_measurement_reflns_used 0
_cell_measurement_temperature 301(2)
_cell_measurement_theta_max 0
_cell_measurement_theta_min 0
_cell_volume 3613.6(12)
_computing_molecular_graphics 'Ortep-3 for Windows (Farrugia, 1997)'
_computing_publication_material 'WinGX publication routines (Farrugia, 1999)'
_computing_structure_refinement 'SHELXL-97 (Sheldrick, 1997)'
_computing_structure_solution 'SHELXS-97 (Sheldrick, 1997)'
_diffrn_ambient_temperature 301(2)
_diffrn_measured_fraction_theta_full 0.952
_diffrn_measured_fraction_theta_max 0.952
_diffrn_radiation_monochromator graphite
_diffrn_radiation_source 'fine-focus sealed tube'
_diffrn_radiation_type MoK\a
_diffrn_radiation_wavelength 0.71073
_diffrn_reflns_av_R_equivalents 0.0385
_diffrn_reflns_av_sigmaI/netI 0.0915
_diffrn_reflns_limit_h_max 11
_diffrn_reflns_limit_h_min -11
_diffrn_reflns_limit_k_max 13
_diffrn_reflns_limit_k_min -14
_diffrn_reflns_limit_l_max 36
_diffrn_reflns_limit_l_min -36
_diffrn_reflns_number 19976
_diffrn_reflns_theta_full 25.65
_diffrn_reflns_theta_max 25.65
_diffrn_reflns_theta_min 2.38
_exptl_absorpt_coefficient_mu 0.073
_exptl_absorpt_correction_type none
_exptl_crystal_colour colorless
_exptl_crystal_density_diffrn 1.211
_exptl_crystal_density_method 'not measured'
_exptl_crystal_description prism
_exptl_crystal_F_000 1408
_exptl_crystal_size_max 0.4
_exptl_crystal_size_mid 0.4
_exptl_crystal_size_min 0.12
_refine_diff_density_max 0.099
_refine_diff_density_min -0.159
_refine_diff_density_rms 0.032
_refine_ls_extinction_method none
_refine_ls_goodness_of_fit_ref 0.881
_refine_ls_hydrogen_treatment ride-on
_refine_ls_matrix_type full
_refine_ls_number_parameters 226
_refine_ls_number_reflns 3252
_refine_ls_number_restraints 0
_refine_ls_restrained_S_all 0.881
_refine_ls_R_factor_all 0.0596
_refine_ls_R_factor_gt 0.0368
_refine_ls_shift/su_max 0.000
_refine_ls_shift/su_mean 0.000
_refine_ls_structure_factor_coef Fsqd
_refine_ls_weighting_details 'calc w=1/[\s^2^(Fo^2^)+(0.0000P)^2^+0.0000P] where P=(Fo^2^+2Fc^2^)/3'
_refine_ls_weighting_scheme calc
_refine_ls_wR_factor_gt 0.0914
_refine_ls_wR_factor_ref 0.0989
_reflns_number_gt 2086
_reflns_number_total 3252
_reflns_threshold_expression >2sigma(I)
_cod_data_source_file ol900355h_si_003.cif
_cod_data_source_block mar1931
_cod_original_cell_volume 3613.6(13)
_cod_database_code 1503846

loop_
_symmetry_equiv_pos_as_xyz
'x, y, z'
'-x+1/2, -y, z+1/2'
'x+1/2, -y+1/2, -z'
'-x, y+1/2, -z+1/2'
'-x, -y, -z'
'x-1/2, y, -z-1/2'
'-x-1/2, y-1/2, z'
'x, -y-1/2, z-1/2'

loop_
_atom_site_label
_atom_site_type_symbol
_atom_site_fract_x
_atom_site_fract_y
_atom_site_fract_z
_atom_site_U_iso_or_equiv
_atom_site_adp_type
_atom_site_occupancy
_atom_site_symmetry_multiplicity
_atom_site_calc_flag
_atom_site_refinement_flags
C1 C 0.10787(11) 0.17833(10) 0.01452(5) 0.0389(3) Uani 1 1 d .
C2 C 0.12639(10) 0.14454(11) -0.03430(4) 0.0380(3) Uani 1 1 d .
C3 C 0.22710(11) 0.04748(12) -0.03076(5) 0.0442(4) Uani 1 1 d .
H3A H 0.1866 -0.0272 -0.0261 0.053 Uiso 1 1 calc R
H3B H 0.2791 0.0439 -0.0576 0.053 Uiso 1 1 calc R
C4 C 0.30727(11) 0.08150(11) 0.00938(5) 0.0425(3) Uani 1 1 d .
H4 H 0.3780 0.1314 -0.0002 0.051 Uiso 1 1 calc R
C5 C 0.35664(13) -0.00945(13) 0.04249(5) 0.0527(4) Uani 1 1 d .
H5A H 0.3104 -0.0819 0.0394 0.063 Uiso 1 1 calc R
H5B H 0.4473 -0.0238 0.0382 0.063 Uiso 1 1 calc R
C6 C 0.33125(12) 0.04558(12) 0.08724(5) 0.0460(4) Uani 1 1 d .
C7 C 0.24378(11) 0.13601(12) 0.08224(5) 0.0416(4) Uani 1 1 d .
C8 C 0.19779(12) 0.19777(14) 0.11808(5) 0.0538(4) Uani 1 1 d .
H8 H 0.1388 0.2573 0.1143 0.065 Uiso 1 1 calc R
C9 C 0.24304(15) 0.16778(17) 0.16024(6) 0.0675(5) Uani 1 1 d .
H9 H 0.2135 0.2077 0.1852 0.081 Uiso 1 1 calc R
C10 C 0.33072(15) 0.08014(17) 0.16565(6) 0.0698(5) Uani 1 1 d .
H10 H 0.3606 0.0623 0.1941 0.084 Uiso 1 1 calc R
C11 C 0.37482(14) 0.01847(14) 0.12950(6) 0.0604(4) Uani 1 1 d .
H11 H 0.4336 -0.0411 0.1335 0.072 Uiso 1 1 calc R
C12 C 0.00012(11) 0.10707(13) -0.05601(5) 0.0495(4) Uani 1 1 d .
H12A H -0.0320 0.0388 -0.0408 0.059 Uiso 1 1 calc R
H12B H -0.0624 0.1684 -0.0524 0.059 Uiso 1 1 calc R
C13 C 0.01496(13) 0.08012(13) -0.10538(5) 0.0577(4) Uani 1 1 d .
H13A H -0.0682 0.0626 -0.1180 0.069 Uiso 1 1 calc R
H13B H 0.0689 0.0123 -0.1090 0.069 Uiso 1 1 calc R
C14 C 0.07399(12) 0.18187(15) -0.13035(5) 0.0569(4) Uani 1 1 d .
H14A H 0.0914 0.1594 -0.1610 0.068 Uiso 1 1 calc R
H14B H 0.0140 0.2460 -0.1309 0.068 Uiso 1 1 calc R
C15 C 0.19638(12) 0.21983(12) -0.10825(5) 0.0453(3) Uani 1 1 d .
C16 C 0.17984(12) 0.25034(12) -0.06013(5) 0.0434(3) Uani 1 1 d .
H16A H 0.1213 0.3152 -0.0574 0.052 Uiso 1 1 calc R
H16B H 0.2615 0.2732 -0.0475 0.052 Uiso 1 1 calc R
C17 C 0.31149(12) 0.21972(13) -0.12761(5) 0.0520(4) Uani 1 1 d .
H17 H 0.3786 0.2500 -0.1109 0.062 Uiso 1 1 calc R
C18 C 0.34365(12) 0.17691(15) -0.17249(5) 0.0568(4) Uani 1 1 d .
C19 C 0.41588(16) 0.24314(18) -0.20192(6) 0.0801(5) Uani 1 1 d .
H19 H 0.4427 0.3167 -0.1934 0.096 Uiso 1 1 calc R
C20 C 0.4485(2) 0.2016(2) -0.24355(7) 0.1059(8) Uani 1 1 d .
H20 H 0.4957 0.2478 -0.2629 0.127 Uiso 1 1 calc R
C21 C 0.4122(2) 0.0934(3) -0.25644(7) 0.1096(8) Uani 1 1 d .
H21 H 0.4346 0.0659 -0.2846 0.131 Uiso 1 1 calc R
C22 C 0.34293(18) 0.0251(2) -0.22813(7) 0.0936(6) Uani 1 1 d .
H22 H 0.3185 -0.0490 -0.2369 0.112 Uiso 1 1 calc R
C23 C 0.30922(15) 0.06647(17) -0.18639(6) 0.0728(5) Uani 1 1 d .
H23 H 0.2625 0.0192 -0.1672 0.087 Uiso 1 1 calc R
O1 O 0.01353(8) 0.22407(8) 0.03145(3) 0.0518(3) Uani 1 1 d .
N1 N 0.21607(8) 0.14935(9) 0.03663(4) 0.0393(3) Uani 1 1 d .

loop_
_atom_site_aniso_label
_atom_site_aniso_U_11
_atom_site_aniso_U_22
_atom_site_aniso_U_33
_atom_site_aniso_U_23
_atom_site_aniso_U_13
_atom_site_aniso_U_12
C1 0.0370(7) 0.0300(8) 0.0497(9) 0.0010(6) 0.0048(6) 0.0004(5)
C2 0.0368(6) 0.0321(8) 0.0451(8) -0.0008(6) 0.0042(5) -0.0007(5)
C3 0.0489(7) 0.0364(9) 0.0474(9) -0.0005(7) 0.0092(6) 0.0030(6)
C4 0.0353(7) 0.0407(8) 0.0515(9) -0.0029(7) 0.0085(6) 0.0052(5)
C5 0.0443(7) 0.0485(10) 0.0652(11) 0.0007(8) 0.0015(6) 0.0116(6)
C6 0.0390(7) 0.0434(9) 0.0556(10) 0.0040(7) -0.0014(6) -0.0007(6)
C7 0.0359(7) 0.0415(9) 0.0473(9) 0.0014(7) 0.0019(5) -0.0026(6)
C8 0.0525(8) 0.0584(11) 0.0505(10) -0.0062(8) 0.0031(7) 0.0045(7)
C9 0.0686(10) 0.0847(14) 0.0491(11) -0.0065(9) 0.0022(8) -0.0028(9)
C10 0.0712(10) 0.0834(14) 0.0548(11) 0.0100(10) -0.0104(8) -0.0069(9)
C11 0.0563(9) 0.0574(11) 0.0674(12) 0.0100(9) -0.0107(7) 0.0003(7)
C12 0.0419(7) 0.0498(9) 0.0568(10) 0.0001(8) 0.0033(6) -0.0095(6)
C13 0.0465(8) 0.0680(11) 0.0584(10) -0.0070(9) -0.0056(7) -0.0143(7)
C14 0.0472(8) 0.0719(12) 0.0515(10) 0.0039(8) -0.0067(6) -0.0034(7)
C15 0.0458(8) 0.0445(9) 0.0457(9) 0.0076(7) -0.0043(6) -0.0049(6)
C16 0.0424(7) 0.0377(9) 0.0501(9) 0.0016(7) -0.0012(6) -0.0032(5)
C17 0.0470(8) 0.0647(11) 0.0445(9) 0.0061(8) -0.0032(6) -0.0111(7)
C18 0.0448(7) 0.0807(13) 0.0450(9) 0.0076(9) -0.0019(6) -0.0041(7)
C19 0.0780(11) 0.1055(16) 0.0568(12) 0.0106(11) 0.0114(9) -0.0168(10)
C20 0.1136(16) 0.145(2) 0.0590(14) 0.0085(14) 0.0285(11) -0.0252(15)
C21 0.1100(16) 0.162(2) 0.0564(14) -0.0135(15) 0.0204(12) -0.0129(15)
C22 0.0971(13) 0.1161(18) 0.0676(14) -0.0227(13) 0.0070(11) -0.0114(12)
C23 0.0709(11) 0.0921(16) 0.0554(11) -0.0054(11) 0.0057(8) -0.0116(9)
O1 0.0424(5) 0.0564(7) 0.0566(6) -0.0028(5) 0.0071(4) 0.0155(4)
N1 0.0360(5) 0.0393(7) 0.0425(7) -0.0009(5) 0.0041(4) 0.0066(4)

loop_
_atom_type_symbol
_atom_type_description
_atom_type_scat_dispersion_real
_atom_type_scat_dispersion_imag
_atom_type_scat_source
C C 0.0033 0.0016 'International Tables Vol C Tables 4.2.6.8 and 6.1.1.4'
H H 0.0000 0.0000 'International Tables Vol C Tables 4.2.6.8 and 6.1.1.4'
O O 0.0106 0.0060 'International Tables Vol C Tables 4.2.6.8 and 6.1.1.4'
N N 0.0061 0.0033 'International Tables Vol C Tables 4.2.6.8 and 6.1.1.4'

loop_
_geom_angle_atom_site_label_1
_geom_angle_atom_site_label_2
_geom_angle_atom_site_label_3
_geom_angle
O1 C1 N1 125.14(12)
O1 C1 C2 127.40(11)
N1 C1 C2 107.46(10)
C1 C2 C12 111.67(10)
C1 C2 C3 101.91(10)
C12 C2 C3 114.36(11)
C1 C2 C16 108.84(10)
C12 C2 C16 108.71(11)
C3 C2 C16 111.13(10)
C4 C3 C2 104.13(10)
C4 C3 H3A 110.9
C2 C3 H3A 110.9
C4 C3 H3B 110.9
C2 C3 H3B 110.9
H3A C3 H3B 108.9
N1 C4 C3 102.60(9)
N1 C4 C5 102.83(11)
C3 C4 C5 121.43(12)
N1 C4 H4 109.7
C3 C4 H4 109.7
C5 C4 H4 109.7
C6 C5 C4 103.16(11)
C6 C5 H5A 111.1
C4 C5 H5A 111.1
C6 C5 H5B 111.1
C4 C5 H5B 111.1
H5A C5 H5B 109.1
C11 C6 C7 118.93(14)
C11 C6 C5 131.44(14)
C7 C6 C5 109.58(12)
C8 C7 C6 122.19(13)
C8 C7 N1 129.06(12)
C6 C7 N1 108.75(12)
C7 C8 C9 117.42(15)
C7 C8 H8 121.3
C9 C8 H8 121.3
C10 C9 C8 121.09(16)
C10 C9 H9 119.5
C8 C9 H9 119.5
C9 C10 C11 120.75(16)
C9 C10 H10 119.6
C11 C10 H10 119.6
C10 C11 C6 119.60(15)
C10 C11 H11 120.2
C6 C11 H11 120.2
C13 C12 C2 112.49(10)
C13 C12 H12A 109.1
C2 C12 H12A 109.1
C13 C12 H12B 109.1
C2 C12 H12B 109.1
H12A C12 H12B 107.8
C12 C13 C14 111.21(12)
C12 C13 H13A 109.4
C14 C13 H13A 109.4
C12 C13 H13B 109.4
C14 C13 H13B 109.4
H13A C13 H13B 108.0
C15 C14 C13 110.65(12)
C15 C14 H14A 109.5
C13 C14 H14A 109.5
C15 C14 H14B 109.5
C13 C14 H14B 109.5
H14A C14 H14B 108.1
C17 C15 C16 121.56(12)
C17 C15 C14 125.05(14)
C16 C15 C14 113.23(11)
C15 C16 C2 109.75(11)
C15 C16 H16A 109.7
C2 C16 H16A 109.7
C15 C16 H16B 109.7
C2 C16 H16B 109.7
H16A C16 H16B 108.2
C15 C17 C18 127.08(13)
C15 C17 H17 116.5
C18 C17 H17 116.5
C23 C18 C19 117.09(16)
C23 C18 C17 121.54(14)
C19 C18 C17 121.28(16)
C20 C19 C18 121.1(2)
C20 C19 H19 119.4
C18 C19 H19 119.4
C21 C20 C19 120.43(19)
C21 C20 H20 119.8
C19 C20 H20 119.8
C20 C21 C22 120.1(2)
C20 C21 H21 120.0
C22 C21 H21 120.0
C21 C22 C23 119.8(2)
C21 C22 H22 120.1
C23 C22 H22 120.1
C22 C23 C18 121.44(18)
C22 C23 H23 119.3
C18 C23 H23 119.3
C1 N1 C7 132.50(10)
C1 N1 C4 113.55(11)
C7 N1 C4 110.22(10)

loop_
_geom_bond_atom_site_label_1
_geom_bond_atom_site_label_2
_geom_bond_distance
C1 O1 1.2282(14)
C1 N1 1.3528(15)
C1 C2 1.5260(18)
C2 C12 1.5338(16)
C2 C3 1.5408(16)
C2 C16 1.5494(18)
C3 C4 1.5174(18)
C3 H3A 0.9700
C3 H3B 0.9700
C4 N1 1.4794(15)
C4 C5 1.5335(19)
C4 H4 0.9800
C5 C6 1.5068(19)
C5 H5A 0.9700
C5 H5B 0.9700
C6 C11 1.381(2)
C6 C7 1.3954(19)
C7 C8 1.375(2)
C7 N1 1.4051(17)
C8 C9 1.393(2)
C8 H8 0.9300
C9 C10 1.374(2)
C9 H9 0.9300
C10 C11 1.375(2)
C10 H10 0.9300
C11 H11 0.9300
C12 C13 1.519(2)
C12 H12A 0.9700
C12 H12B 0.9700
C13 C14 1.523(2)
C13 H13A 0.9700
C13 H13B 0.9700
C14 C15 1.5058(18)
C14 H14A 0.9700
C14 H14B 0.9700
C15 C17 1.3359(18)
C15 C16 1.494(2)
C16 H16A 0.9700
C16 H16B 0.9700
C17 C18 1.471(2)
C17 H17 0.9300
C18 C23 1.388(2)
C18 C19 1.390(2)
C19 C20 1.379(3)
C19 H19 0.9300
C20 C21 1.361(3)
C20 H20 0.9300
C21 C22 1.365(3)
C21 H21 0.9300
C22 C23 1.384(2)
C22 H22 0.9300
C23 H23 0.9300
